data_1540290
loop_
_publ_author_name
'Lii, K.-H.'
'Haushalter, R.C.'

_publ_section_title
;
 Puckered hexagonal nets in 2-infinite=(Sn3/3 As3/3(-)) and (2-Infinite
 (Sn3/3 Sb3/3(-))
;
_journal_name_full 'Journal of Solid State Chemistry'
_journal_page_first 374
_journal_page_last 378
_journal_volume 67
_journal_year 1987
_chemical_formula_sum 'As K Sn'
_chemical_name_systematic 'K Sn As'
_space_group_IT_number 186
_symmetry_space_group_name_Hall 'P 6c -2c'
_symmetry_space_group_name_H-M 'P 63 m c'
_cell_angle_alpha 90
_cell_angle_beta 90
_cell_angle_gamma 120
_cell_formula_units_Z 2
_cell_length_a 4.1032
_cell_length_b 4.1032
_cell_length_c 12.845
_cell_volume 187.288
_citation_journal_id_ASTM JSSCBI
_cod_data_source_file Lii_JSSCBI_1987_339.cif
_cod_data_source_block As1K1Sn1
_cod_original_cell_volume 187.2881
_cod_original_formula_sum 'As1 K1 Sn1'
_cod_database_code 1540290

loop_
_symmetry_equiv_pos_as_xyz
x,y,z
x-y,x,z+1/2
-y,x-y,z
-x,-y,z+1/2
-x+y,-x,z
y,-x+y,z+1/2
y,x,z+1/2
-x+y,y,z
-x,-x+y,z+1/2
-y,-x,z
x-y,-y,z+1/2
x,x-y,z

loop_
_atom_site_label
_atom_site_type_symbol
_atom_site_fract_x
_atom_site_fract_y
_atom_site_fract_z
_atom_site_occupancy
_atom_site_U_iso_or_equiv
K1 K+1 0.3333 0.6667 0 1 0.0
As1 As-3 0.3333 0.6667 0.6709 1 0.0
Sn1 Sn+2 0 0 0.2742 1 0.0
